data_2209966
loop_
_publ_author_name
'Jumal, Juliana'
'Latip, Jalifah'
'Yamin, Bohari M.'

_publ_section_title
;
 2-(4-Fluoroanilino)-4,5-dimethyl-1,3-thiazole
;
_journal_coeditor_code OB2037
_journal_issue 8
_journal_name_full 'Acta Crystallographica Section E'
_journal_page_first o3305
_journal_page_last o3306
_journal_paper_doi 10.1107/S1600536806026353
_journal_volume 62
_journal_year 2006
_chemical_formula_moiety 'C11 H11 F N2 S'
_chemical_formula_sum 'C11 H11 F N2 S'
_chemical_formula_weight 222.28
_chemical_name_systematic
;
 2-(4-Fluoroanalino)-4,5-dimethyl-1,3-thiazole
;
_space_group_IT_number 14
_symmetry_cell_setting monoclinic
_symmetry_space_group_name_Hall '-P 2ybc'
_symmetry_space_group_name_H-M 'P 1 21/c 1'
_atom_sites_solution_hydrogens geom
_atom_sites_solution_primary direct
_atom_sites_solution_secondary difmap
_audit_creation_method SHELXL-97
_cell_angle_alpha 90.00
_cell_angle_beta 100.151(7)
_cell_angle_gamma 90.00
_cell_formula_units_Z 4
_cell_length_a 11.915(5)
_cell_length_b 4.0811(17)
_cell_length_c 22.546(9)
_cell_measurement_reflns_used 1132
_cell_measurement_temperature 298(2)
_cell_measurement_theta_max 25.0
_cell_measurement_theta_min 1.7
_cell_volume 1079.2(8)
_computing_cell_refinement 'SAINT (Bruker, 2000)'
_computing_data_collection 'SMART (Bruker, 2000)'
_computing_data_reduction SAINT
_computing_molecular_graphics 'SHELXTL (Sheldrick, 1997b)'
_computing_publication_material
;
SHELXTL, PARST (Nardelli, 1995) and PLATON (Spek, 2003)
;
_computing_structure_refinement 'SHELXL-97 (Sheldrick, 1997a)'
_computing_structure_solution 'SHELXS-97 (Sheldrick, 1997a)'
_diffrn_ambient_temperature 298(2)
_diffrn_detector_area_resol_mean 83.66
_diffrn_measured_fraction_theta_full 0.99
_diffrn_measured_fraction_theta_max 0.99
_diffrn_measurement_device_type
;
Bruker SMART APEX CCD area-detector diffractometer
;
_diffrn_measurement_method '\w scan'
_diffrn_radiation_monochromator graphite
_diffrn_radiation_source 'fine-focus sealed tube'
_diffrn_radiation_type MoK\a
_diffrn_radiation_wavelength 0.71073
_diffrn_reflns_av_R_equivalents 0.0412
_diffrn_reflns_av_sigmaI/netI 0.0498
_diffrn_reflns_limit_h_max 14
_diffrn_reflns_limit_h_min -10
_diffrn_reflns_limit_k_max 4
_diffrn_reflns_limit_k_min -4
_diffrn_reflns_limit_l_max 24
_diffrn_reflns_limit_l_min -26
_diffrn_reflns_number 5081
_diffrn_reflns_theta_full 25.0
_diffrn_reflns_theta_max 25.0
_diffrn_reflns_theta_min 1.7
_diffrn_standards_decay_% 0
_diffrn_standards_interval_count 0
_diffrn_standards_interval_time 0
_diffrn_standards_number 0
_exptl_absorpt_coefficient_mu 0.280
_exptl_absorpt_correction_T_max 0.975
_exptl_absorpt_correction_T_min 0.872
_exptl_absorpt_correction_type multi-scan
_exptl_absorpt_process_details 'SADABS (Bruker, 2000)'
_exptl_crystal_colour colourless
_exptl_crystal_density_diffrn 1.368
_exptl_crystal_density_method 'not measured'
_exptl_crystal_description slab
_exptl_crystal_F_000 464
_exptl_crystal_size_max 0.50
_exptl_crystal_size_mid 0.24
_exptl_crystal_size_min 0.09
_refine_diff_density_max 0.31
_refine_diff_density_min -0.19
_refine_ls_extinction_method none
_refine_ls_goodness_of_fit_ref 1.14
_refine_ls_hydrogen_treatment constr
_refine_ls_matrix_type full
_refine_ls_number_parameters 138
_refine_ls_number_reflns 1887
_refine_ls_number_restraints 0
_refine_ls_restrained_S_all 1.14
_refine_ls_R_factor_all 0.092
_refine_ls_R_factor_gt 0.064
_refine_ls_shift/su_max <0.001
_refine_ls_shift/su_mean 0.000
_refine_ls_structure_factor_coef Fsqd
_refine_ls_weighting_details 'calc w=1/[\s^2^(Fo^2^)+(0.0668P)^2^+0.3409P] where P=(Fo^2^+2Fc^2^)/3'
_refine_ls_weighting_scheme calc
_refine_ls_wR_factor_gt 0.140
_refine_ls_wR_factor_ref 0.152
_reflns_number_gt 1423
_reflns_number_total 1887
_reflns_threshold_expression I>2\s(I)
_cod_data_source_file ob2037.cif
_cod_data_source_block I
_cod_depositor_comments
;
The following automatic conversions were performed:
'_symmetry_cell_setting' value 'Monoclinic' changed to 'monoclinic'
according to '/home/saulius/struct/CIF-dictionaries/cif_core.dic'
dictionary named 'cif_core.dic' version 2.4.1 from 2010-06-29.

Automatic conversion script
Id: cif_fix_enum 1527 2010-12-29 10:47:43Z saulius 

The following automatic conversions were performed:

'_symmetry_cell_setting' value 'Monoclinic' changed to 'monoclinic'
according to /home/saulius/struct/CIF-dictionaries/cif_core.dic
dictionary named 'cif_core.dic' version 2.4.1 from 2010-06-29.

Automatic conversion script
Id: cif_fix_values 1715 2011-07-08 13:25:40Z adriana 
;
_cod_original_sg_symbol_H-M 'P 21/c'
_cod_database_code 2209966
_cod_database_fobs_code 2209966

loop_
_symmetry_equiv_pos_as_xyz
'x, y, z'
'-x, y+1/2, -z+1/2'
'-x, -y, -z'
'x, -y-1/2, z-1/2'

loop_
_atom_site_type_symbol
_atom_site_label
_atom_site_fract_x
_atom_site_fract_y
_atom_site_fract_z
_atom_site_U_iso_or_equiv
_atom_site_adp_type
_atom_site_calc_flag
_atom_site_refinement_flags
_atom_site_occupancy
F F1 -0.52902(18) 1.0963(7) 0.33147(11) 0.0941(9) Uani d . 1
S S1 -0.00061(7) 0.8311(2) 0.33806(4) 0.0520(4) Uani d . 1
N N1 -0.0987(2) 0.6902(8) 0.43523(11) 0.0528(8) Uani d . 1
H H1A -0.0911 0.6330 0.4724 0.063 Uiso calc R 1
N N2 0.0923(2) 0.5529(7) 0.43685(11) 0.0429(7) Uani d . 1
C C1 -0.2546(3) 0.7026(10) 0.34901(14) 0.0545(10) Uani d . 1
H H1B -0.2132 0.5695 0.3272 0.065 Uiso calc R 1
C C2 -0.3624(3) 0.8077(11) 0.32293(15) 0.0622(11) Uani d . 1
H H2B -0.3930 0.7545 0.2833 0.075 Uiso calc R 1
C C3 -0.4224(3) 0.9912(11) 0.35695(16) 0.0601(11) Uani d . 1
C C4 -0.3800(3) 1.0800(10) 0.41488(16) 0.0615(11) Uani d . 1
H H4A -0.4236 1.2024 0.4373 0.074 Uiso calc R 1
C C5 -0.2708(3) 0.9832(9) 0.43933(14) 0.0504(9) Uani d . 1
H H5A -0.2393 1.0476 0.4783 0.060 Uiso calc R 1
C C6 -0.2079(3) 0.7934(8) 0.40709(13) 0.0422(8) Uani d . 1
C C7 -0.0040(3) 0.6720(8) 0.40943(12) 0.0411(8) Uani d . 1
C C8 0.1751(3) 0.5835(8) 0.40082(14) 0.0421(8) Uani d . 1
C C9 0.1418(3) 0.7256(8) 0.34664(14) 0.0450(9) Uani d . 1
C C10 0.2933(3) 0.4572(10) 0.42383(16) 0.0580(10) Uani d . 1
H H10A 0.3444 0.5365 0.3986 0.087 Uiso calc R 1
H H10B 0.2927 0.2220 0.4232 0.087 Uiso calc R 1
H H10C 0.3183 0.5324 0.4644 0.087 Uiso calc R 1
C C11 0.2079(3) 0.7896(11) 0.29697(15) 0.0648(11) Uani d . 1
H H11A 0.2842 0.7081 0.3085 0.097 Uiso calc R 1
H H11B 0.2102 1.0211 0.2897 0.097 Uiso calc R 1
H H11C 0.1716 0.6806 0.2609 0.097 Uiso calc R 1

loop_
_atom_site_aniso_label
_atom_site_aniso_U_11
_atom_site_aniso_U_22
_atom_site_aniso_U_33
_atom_site_aniso_U_12
_atom_site_aniso_U_13
_atom_site_aniso_U_23
F1 0.0466(14) 0.141(3) 0.0855(17) 0.0142(15) -0.0135(12) 0.0066(16)
S1 0.0521(6) 0.0630(6) 0.0382(5) -0.0017(5) 0.0009(4) 0.0113(4)
N1 0.0463(18) 0.078(2) 0.0331(15) 0.0127(16) 0.0028(12) 0.0074(15)
N2 0.0432(17) 0.0502(17) 0.0343(14) 0.0041(13) 0.0039(12) 0.0019(12)
C1 0.048(2) 0.071(3) 0.0437(19) -0.0036(19) 0.0054(16) -0.0090(18)
C2 0.049(2) 0.094(3) 0.0396(19) -0.015(2) -0.0035(17) -0.001(2)
C3 0.039(2) 0.082(3) 0.055(2) -0.001(2) -0.0032(18) 0.010(2)
C4 0.051(2) 0.072(3) 0.061(2) 0.008(2) 0.0079(19) -0.0058(19)
C5 0.049(2) 0.059(2) 0.0389(19) 0.0030(19) -0.0036(16) -0.0023(16)
C6 0.0393(19) 0.051(2) 0.0342(17) -0.0045(16) 0.0012(14) 0.0046(15)
C7 0.044(2) 0.043(2) 0.0346(17) -0.0028(16) 0.0029(14) -0.0015(15)
C8 0.042(2) 0.040(2) 0.0430(18) -0.0028(15) 0.0040(15) -0.0064(15)
C9 0.046(2) 0.049(2) 0.0380(18) -0.0091(16) 0.0028(14) 0.0000(15)
C10 0.056(2) 0.063(2) 0.054(2) 0.006(2) 0.0090(17) -0.0004(19)
C11 0.064(3) 0.084(3) 0.047(2) -0.018(2) 0.0108(17) 0.005(2)

loop_
_atom_type_symbol
_atom_type_description
_atom_type_scat_dispersion_real
_atom_type_scat_dispersion_imag
_atom_type_scat_source
C C 0.0033 0.0016 'International Tables Vol C Tables 4.2.6.8 and 6.1.1.4'
H H 0.0000 0.0000 'International Tables Vol C Tables 4.2.6.8 and 6.1.1.4'
N N 0.0061 0.0033 'International Tables Vol C Tables 4.2.6.8 and 6.1.1.4'
S S 0.1246 0.1234 'International Tables Vol C Tables 4.2.6.8 and 6.1.1.4'
F F 0.0171 0.0103 'International Tables Vol C Tables 4.2.6.8 and 6.1.1.4'

loop_
_geom_angle_atom_site_label_1
_geom_angle_atom_site_label_2
_geom_angle_atom_site_label_3
_geom_angle
C9 S1 C7 89.20(15)
C7 N1 C6 126.5(3)
C7 N1 H1A 116.8
C6 N1 H1A 116.8
C7 N2 C8 110.3(3)
C6 C1 C2 120.6(3)
C6 C1 H1B 119.7
C2 C1 H1B 119.7
C3 C2 C1 118.1(3)
C3 C2 H2B 120.9
C1 C2 H2B 120.9
C2 C3 C4 122.9(3)
C2 C3 F1 118.5(3)
C4 C3 F1 118.6(4)
C3 C4 C5 118.1(4)
C3 C4 H4A 121.0
C5 C4 H4A 121.0
C6 C5 C4 121.0(3)
C6 C5 H5A 119.5
C4 C5 H5A 119.5
C5 C6 C1 119.2(3)
C5 C6 N1 118.6(3)
C1 C6 N1 122.2(3)
N2 C7 N1 123.2(3)
N2 C7 S1 114.6(2)
N1 C7 S1 122.1(2)
C9 C8 N2 116.2(3)
C9 C8 C10 124.7(3)
N2 C8 C10 119.1(3)
C8 C9 C11 129.9(3)
C8 C9 S1 109.6(3)
C11 C9 S1 120.5(3)
C8 C10 H10A 109.5
C8 C10 H10B 109.5
H10A C10 H10B 109.5
C8 C10 H10C 109.5
H10A C10 H10C 109.5
H10B C10 H10C 109.5
C9 C11 H11A 109.5
C9 C11 H11B 109.5
H11A C11 H11B 109.5
C9 C11 H11C 109.5
H11A C11 H11C 109.5
H11B C11 H11C 109.5

loop_
_geom_bond_atom_site_label_1
_geom_bond_atom_site_label_2
_geom_bond_distance
F1 C3 1.368(4)
S1 C9 1.728(4)
S1 C7 1.742(3)
N1 C7 1.359(4)
N1 C6 1.408(4)
N1 H1A 0.8600
N2 C7 1.299(4)
N2 C8 1.390(4)
C1 C6 1.380(4)
C1 C2 1.383(5)
C1 H1B 0.9300
C2 C3 1.362(5)
C2 H2B 0.9300
C3 C4 1.364(5)
C4 C5 1.379(5)
C4 H4A 0.9300
C5 C6 1.372(5)
C5 H5A 0.9300
C8 C9 1.347(4)
C8 C10 1.503(4)
C9 C11 1.501(5)
C10 H10A 0.9600
C10 H10B 0.9600
C10 H10C 0.9600
C11 H11A 0.9600
C11 H11B 0.9600
C11 H11C 0.9600

loop_
_geom_hbond_atom_site_label_D
_geom_hbond_atom_site_label_H
_geom_hbond_atom_site_label_A
_geom_hbond_site_symmetry_A
_geom_hbond_distance_DH
_geom_hbond_distance_HA
_geom_hbond_distance_DA
_geom_hbond_angle_DHA
_geom_hbond_publ_flag
C1 H1B S1 1_555 0.93 2.72 3.124(4) 107 yes
N1 H1A N2 3_566 0.86 2.18 3.038(4) 172 yes

loop_
_geom_torsion_atom_site_label_1
_geom_torsion_atom_site_label_2
_geom_torsion_atom_site_label_3
_geom_torsion_atom_site_label_4
_geom_torsion
_geom_torsion_publ_flag
C6 C1 C2 C3 -2.6(6) ?
C1 C2 C3 C4 1.2(6) ?
C1 C2 C3 F1 179.9(4) ?
C2 C3 C4 C5 1.1(6) ?
F1 C3 C4 C5 -177.6(3) ?
C3 C4 C5 C6 -2.2(6) ?
C4 C5 C6 C1 0.9(6) ?
C4 C5 C6 N1 -177.3(3) ?
C2 C1 C6 C5 1.6(6) ?
C2 C1 C6 N1 179.7(3) ?
C7 N1 C6 C5 -140.6(4) ?
C7 N1 C6 C1 41.3(5) yes
C8 N2 C7 N1 -176.5(3) ?
C8 N2 C7 S1 -0.3(4) ?
C6 N1 C7 N2 -175.1(3) ?
C6 N1 C7 S1 9.0(5) yes
C9 S1 C7 N2 0.2(3) ?
C9 S1 C7 N1 176.5(3) ?
C7 N2 C8 C9 0.2(4) ?
C7 N2 C8 C10 -179.4(3) ?
N2 C8 C9 C11 -178.6(3) ?
C10 C8 C9 C11 0.9(6) ?
N2 C8 C9 S1 0.0(4) ?
C10 C8 C9 S1 179.5(3) ?
C7 S1 C9 C8 -0.1(3) ?
C7 S1 C9 C11 178.7(3) ?

loop_
_cod_related_entry_id
_cod_related_entry_database
_cod_related_entry_code
1 ChemSpider 21127671
